data_4103484
loop_
_publ_author_name
'Rachel S. Selinsky'
'Jae Hyo Han'
'Elvin A. Morales P\'erez'
'Ilia A. Guzei'
'Song Jin'

_publ_contact_author_address
;
Department of Chemistry
University of Wisconsin-Madison
1101 University Ave
Madison, WI  53706
USA
;
_publ_contact_author_email jin@chem.wisc.edu
_publ_contact_author_fax 608-262-0453
_publ_contact_author_name
;
Jin, Song
;
_publ_contact_author_phone 608-262-1562
_publ_section_title
;
 Synthesis and Magnetic Properties of Gd Doped EuS Nanocrystals with
 Enhanced Curie Temperatures
;
_journal_name_full 'Journal of the American Chemical Society'
_journal_page_first 15997
_journal_page_last 16005
_journal_paper_doi 10.1021/ja104314c
_journal_volume 132
_journal_year 2010
_chemical_formula_moiety 'C36 H47 Cl9 Eu N5 S6'
_chemical_formula_sum 'C36 H47 Cl9 Eu N5 S6'
_chemical_formula_weight 1213.16
_chemical_name_common EuMpipdc3Phen
_chemical_name_systematic
; 
 ? 
;
_space_group_IT_number 2
_symmetry_cell_setting triclinic
_symmetry_Int_Tables_number 2
_symmetry_space_group_name_Hall '-P 1'
_symmetry_space_group_name_H-M 'P -1'
_atom_sites_solution_hydrogens geom
_atom_sites_solution_primary direct
_atom_sites_solution_secondary difmap
_cell_angle_alpha 99.158(2)
_cell_angle_beta 95.478(2)
_cell_angle_gamma 103.997(2)
_cell_formula_units_Z 2
_cell_length_a 10.9505(3)
_cell_length_b 13.0006(4)
_cell_length_c 18.4281(5)
_cell_measurement_reflns_used 9901
_cell_measurement_temperature 103(2)
_cell_measurement_theta_max 70.9302
_cell_measurement_theta_min 2.4527
_cell_volume 2488.44(13)
_computing_cell_refinement 'SAINT Ver. 7.24A (Bruker-AXS, 2007)'
_computing_data_collection 'APEX2 Ver. 2.1-4 (Bruker-AXS, 2007)'
_computing_data_reduction 'SAINT Ver. 7.24A'
_computing_molecular_graphics SHELXTL
_computing_publication_material SHELXTL
_computing_structure_refinement SHELXTL
_computing_structure_solution 'SHELXTL (Sheldrick, 2008)'
_diffrn_ambient_temperature 103(2)
_diffrn_measured_fraction_theta_full 0.967
_diffrn_measured_fraction_theta_max 0.941
_diffrn_measurement_device_type 'Bruker SMART APEX2 area detector'
_diffrn_measurement_method '0.50\% \w and 0.5 \% \f scans'
_diffrn_radiation_monochromator graphite
_diffrn_radiation_source 'fine-focus sealed tube'
_diffrn_radiation_type 'Cu K\a'
_diffrn_radiation_wavelength 1.54178
_diffrn_reflns_av_R_equivalents 0.0469
_diffrn_reflns_av_sigmaI/netI 0.0346
_diffrn_reflns_limit_h_max 12
_diffrn_reflns_limit_h_min -13
_diffrn_reflns_limit_k_max 15
_diffrn_reflns_limit_k_min -15
_diffrn_reflns_limit_l_max 22
_diffrn_reflns_limit_l_min -22
_diffrn_reflns_number 41777
_diffrn_reflns_theta_full 67.00
_diffrn_reflns_theta_max 71.64
_diffrn_reflns_theta_min 2.45
_exptl_absorpt_coefficient_mu 16.083
_exptl_absorpt_correction_T_max 0.3452
_exptl_absorpt_correction_T_min 0.0873
_exptl_absorpt_correction_type analytical
_exptl_absorpt_process_details
;
SADABS  (Bruker-AXS, 2007)
;
_exptl_crystal_colour yellow
_exptl_crystal_density_diffrn 1.619
_exptl_crystal_density_method 'not measured'
_exptl_crystal_description needle
_exptl_crystal_F_000 1220
_exptl_crystal_size_max 0.30
_exptl_crystal_size_mid 0.12
_exptl_crystal_size_min 0.08
_refine_diff_density_max 1.540
_refine_diff_density_min -1.591
_refine_diff_density_rms 0.128
_refine_ls_extinction_method none
_refine_ls_goodness_of_fit_ref 1.090
_refine_ls_hydrogen_treatment constr
_refine_ls_matrix_type full
_refine_ls_number_parameters 581
_refine_ls_number_reflns 9152
_refine_ls_number_restraints 819
_refine_ls_restrained_S_all 1.059
_refine_ls_R_factor_all 0.0629
_refine_ls_R_factor_gt 0.0573
_refine_ls_shift/su_max 0.001
_refine_ls_shift/su_mean 0.000
_refine_ls_structure_factor_coef Fsqd
_refine_ls_weighting_details 'calc w=1/[\s^2^(Fo^2^)+(0.0907P)^2^+6.4943P] where P=(Fo^2^+2Fc^2^)/3'
_refine_ls_weighting_scheme calc
_refine_ls_wR_factor_gt 0.1497
_refine_ls_wR_factor_ref 0.1548
_reflns_number_gt 8369
_reflns_number_total 9152
_reflns_threshold_expression I>2\s(I)
_cod_data_source_file ja104314c_si_002_4.cif
_cod_data_source_block jin12
_cod_original_cell_volume 2488.44(12)
_cod_original_sg_symbol_Hall '-P 1        '
_cod_original_sg_symbol_H-M 'P -1 '
_cod_database_code 4103484

loop_
_symmetry_equiv_pos_as_xyz
'x, y, z'
'-x, -y, -z'

loop_
_atom_site_label
_atom_site_type_symbol
_atom_site_fract_x
_atom_site_fract_y
_atom_site_fract_z
_atom_site_U_iso_or_equiv
_atom_site_adp_type
_atom_site_occupancy
_atom_site_symmetry_multiplicity
_atom_site_calc_flag
_atom_site_refinement_flags
_atom_site_disorder_assembly
_atom_site_disorder_group
Eu1 Eu 0.23470(3) 0.79552(2) 0.655736(16) 0.02664(11) Uani 1 1 d U . .
S1 S 0.08719(13) 0.66015(11) 0.52753(9) 0.0399(3) Uani 1 1 d DU A .
S2 S 0.30467(17) 0.60361(13) 0.60447(10) 0.0504(4) Uani 1 1 d DU A .
N1 N 0.2203(5) 0.5359(4) 0.4597(3) 0.0427(11) Uani 1 1 d DU . .
C1 C 0.2054(5) 0.5924(4) 0.5237(3) 0.0380(11) Uani 1 1 d DU A .
C2 C 0.1355(7) 0.5227(6) 0.3899(4) 0.0537(16) Uani 1 1 d DU A .
H2B H 0.0686 0.5606 0.3994 0.064 Uiso 1 1 calc R . .
H2A H 0.0932 0.4451 0.3719 0.064 Uiso 1 1 calc R . .
C3 C 0.2050(8) 0.5658(8) 0.3318(5) 0.068(2) Uani 1 1 d DU . .
H3B H 0.2373 0.6452 0.3465 0.082 Uiso 1 1 calc R A .
H3A H 0.1465 0.5495 0.2847 0.082 Uiso 1 1 calc R . .
C4 C 0.3163(9) 0.5159(10) 0.3203(5) 0.085(3) Uani 1 1 d DU A .
H4B H 0.3650 0.5487 0.2833 0.102 Uiso 1 1 calc R . .
H4A H 0.2837 0.4374 0.3009 0.102 Uiso 1 1 calc R . .
C5 C 0.4040(9) 0.5356(9) 0.3945(5) 0.078(2) Uani 1 1 d DU . .
H5A H 0.4746 0.5015 0.3871 0.093 Uiso 1 1 calc R A .
H5B H 0.4410 0.6141 0.4120 0.093 Uiso 1 1 calc R . .
C6 C 0.3303(7) 0.4888(5) 0.4532(4) 0.0509(15) Uani 1 1 d DU A .
H6 H 0.3871 0.5109 0.5019 0.061 Uiso 1 1 calc R . .
C7 C 0.2836(10) 0.3643(7) 0.4355(7) 0.091(3) Uani 1 1 d DU . .
H7C H 0.2271 0.3397 0.4709 0.137 Uiso 1 1 calc R A .
H7B H 0.3568 0.3335 0.4392 0.137 Uiso 1 1 calc R . .
H7A H 0.2372 0.3408 0.3850 0.137 Uiso 1 1 calc R . .
S3 S 0.0145(5) 0.8002(5) 0.7383(4) 0.0566(7) Uani 0.50 1 d PDU A 1
S4 S 0.2309(3) 0.7248(4) 0.7953(2) 0.0521(8) Uani 0.50 1 d PDU A 1
N2 N 0.0034(9) 0.6871(9) 0.8470(6) 0.0378(13) Uani 0.50 1 d PDU A 1
C8 C 0.0810(10) 0.7381(12) 0.8024(7) 0.024(2) Uani 0.50 1 d PDU A 1
C9 C -0.1262(10) 0.6876(12) 0.8499(7) 0.0451(19) Uani 0.50 1 d PDU A 1
H9A H -0.1810 0.6129 0.8350 0.054 Uiso 0.50 1 calc PR A 1
H9B H -0.1520 0.7310 0.8147 0.054 Uiso 0.50 1 calc PR A 1
C10 C -0.1436(16) 0.7344(14) 0.9275(8) 0.058(3) Uani 0.50 1 d PDU A 1
H10A H -0.2336 0.7353 0.9287 0.070 Uiso 0.50 1 calc PR A 1
H10B H -0.0904 0.8097 0.9420 0.070 Uiso 0.50 1 calc PR A 1
C11 C -0.1055(12) 0.6664(13) 0.9826(7) 0.055(2) Uani 0.50 1 d PDU A 1
H11B H -0.1215 0.6938 1.0331 0.066 Uiso 0.50 1 calc PR A 1
H11A H -0.1546 0.5899 0.9671 0.066 Uiso 0.50 1 calc PR A 1
C12 C 0.0345(13) 0.6769(13) 0.9812(7) 0.058(2) Uani 0.50 1 d PDU A 1
H12A H 0.0628 0.6329 1.0153 0.070 Uiso 0.50 1 calc PR A 1
H12B H 0.0814 0.7532 1.0005 0.070 Uiso 0.50 1 calc PR A 1
C13 C 0.0701(14) 0.6422(11) 0.9048(8) 0.049(2) Uani 0.50 1 d PDU A 1
H13 H 0.1639 0.6712 0.9066 0.059 Uiso 0.50 1 calc PR A 1
C14 C 0.0350(9) 0.5176(3) 0.8768(3) 0.068(3) Uani 0.50 1 d PDU A 1
H14B H -0.0577 0.4891 0.8694 0.103 Uiso 0.50 1 calc PR A 1
H14C H 0.0729 0.4837 0.9137 0.103 Uiso 0.50 1 calc PR A 1
H14A H 0.0675 0.5018 0.8297 0.103 Uiso 0.50 1 calc PR A 1
S3A S 0.0246(3) 0.7910(3) 0.7303(3) 0.0566(7) Uani 0.50 1 d PRDU A 2
S4A S 0.1930(3) 0.6643(3) 0.7647(2) 0.0521(8) Uani 0.50 1 d PRDU A 2
N2A N 0.0274(3) 0.6999(3) 0.8526(5) 0.0378(13) Uani 0.50 1 d PRDU A 2
C8A C 0.0665(3) 0.7102(3) 0.7872(3) 0.031(4) Uani 0.50 1 d PRDU A 2
C9A C -0.0636(11) 0.7568(10) 0.8841(7) 0.0451(19) Uani 0.50 1 d PDU A 2
H9AB H -0.0146 0.8125 0.9268 0.054 Uiso 0.50 1 calc PR A 2
H9AA H -0.0905 0.7958 0.8461 0.054 Uiso 0.50 1 calc PR A 2
C10A C -0.1776(13) 0.7012(13) 0.9093(11) 0.058(3) Uani 0.50 1 d PDU A 2
H10C H -0.2477 0.6806 0.8673 0.070 Uiso 0.50 1 calc PR A 2
H10D H -0.2001 0.7521 0.9485 0.070 Uiso 0.50 1 calc PR A 2
C11A C -0.1698(13) 0.6009(12) 0.9396(7) 0.055(2) Uani 0.50 1 d PDU A 2
H11C H -0.2563 0.5523 0.9345 0.066 Uiso 0.50 1 calc PR A 2
H11D H -0.1359 0.6218 0.9931 0.066 Uiso 0.50 1 calc PR A 2
C12A C -0.0849(13) 0.5402(11) 0.8993(8) 0.058(2) Uani 0.50 1 d PDU A 2
H12C H -0.1291 0.5051 0.8488 0.070 Uiso 0.50 1 calc PR A 2
H12D H -0.0721 0.4826 0.9261 0.070 Uiso 0.50 1 calc PR A 2
C13A C 0.0468(13) 0.6134(12) 0.8929(8) 0.049(2) Uani 0.50 1 d PDU A 2
H13A H 0.0952 0.5691 0.8640 0.059 Uiso 0.50 1 calc PR A 2
C14A C 0.1238(17) 0.6653(13) 0.9693(8) 0.068(3) Uani 0.50 1 d PDU A 2
H14D H 0.2026 0.7162 0.9633 0.103 Uiso 0.50 1 calc PR A 2
H14E H 0.1445 0.6090 0.9940 0.103 Uiso 0.50 1 calc PR A 2
H14F H 0.0738 0.7037 0.9994 0.103 Uiso 0.50 1 calc PR A 2
S5 S 0.10935(11) 0.93338(10) 0.58818(7) 0.0276(3) Uani 1 1 d U A .
S6 S 0.31447(13) 1.02223(11) 0.71402(7) 0.0355(3) Uani 1 1 d U A .
N3 N 0.1675(5) 1.1385(4) 0.6602(3) 0.0406(11) Uani 1 1 d U A .
C15 C 0.1927(5) 1.0425(4) 0.6555(3) 0.0304(11) Uani 1 1 d U . .
C16 C 0.0684(7) 1.1593(5) 0.6084(4) 0.0462(15) Uani 1 1 d U . .
H16B H 0.1093 1.2093 0.5773 0.055 Uiso 1 1 calc R A .
H16A H 0.0213 1.0907 0.5752 0.055 Uiso 1 1 calc R . .
C17 C -0.0215(7) 1.2064(7) 0.6483(5) 0.063(2) Uani 1 1 d U A .
H17A H -0.0695 1.1530 0.6749 0.075 Uiso 1 1 calc R . .
H17B H -0.0831 1.2231 0.6121 0.075 Uiso 1 1 calc R . .
C18 C 0.0472(9) 1.3094(8) 0.7040(6) 0.076(3) Uani 1 1 d U . .
H18A H 0.0888 1.3660 0.6776 0.091 Uiso 1 1 calc R A .
H18B H -0.0143 1.3367 0.7326 0.091 Uiso 1 1 calc R . .
C19 C 0.1463(9) 1.2819(8) 0.7561(5) 0.075(2) Uani 1 1 d U A .
H19B H 0.1939 1.3482 0.7915 0.090 Uiso 1 1 calc R . .
H19A H 0.1024 1.2298 0.7851 0.090 Uiso 1 1 calc R . .
C20 C 0.2387(7) 1.2343(6) 0.7158(4) 0.0544(17) Uani 1 1 d U . .
H20 H 0.2937 1.2104 0.7526 0.065 Uiso 1 1 calc R A .
C21 C 0.3243(10) 1.3145(7) 0.6783(6) 0.083(3) Uani 1 1 d U A .
H21A H 0.3734 1.2769 0.6469 0.125 Uiso 1 1 calc R . .
H21C H 0.3825 1.3710 0.7163 0.125 Uiso 1 1 calc R . .
H21B H 0.2720 1.3472 0.6477 0.125 Uiso 1 1 calc R . .
N4 N 0.4714(5) 0.8435(4) 0.7103(2) 0.0320(9) Uani 1 1 d U A .
N5 N 0.3935(4) 0.8478(4) 0.5655(2) 0.0285(9) Uani 1 1 d U A .
C22 C 0.5118(6) 0.8470(5) 0.7813(3) 0.0398(13) Uani 1 1 d U . .
H22 H 0.4502 0.8316 0.8137 0.048 Uiso 1 1 calc R A .
C23 C 0.6405(7) 0.8722(5) 0.8108(3) 0.0447(14) Uani 1 1 d U A .
H23 H 0.6645 0.8748 0.8621 0.054 Uiso 1 1 calc R . .
C24 C 0.7310(6) 0.8930(5) 0.7653(4) 0.0426(13) Uani 1 1 d U . .
H24 H 0.8185 0.9084 0.7844 0.051 Uiso 1 1 calc R A .
C25 C 0.6940(5) 0.8915(4) 0.6899(3) 0.0340(11) Uani 1 1 d U A .
C26 C 0.5615(5) 0.8667(4) 0.6646(3) 0.0281(10) Uani 1 1 d U . .
C27 C 0.7831(5) 0.9147(5) 0.6396(4) 0.0415(13) Uani 1 1 d U . .
H27 H 0.8714 0.9313 0.6570 0.050 Uiso 1 1 calc R A .
C28 C 0.7446(6) 0.9135(5) 0.5677(4) 0.0418(13) Uani 1 1 d U A .
H28 H 0.8058 0.9290 0.5350 0.050 Uiso 1 1 calc R . .
C29 C 0.5207(5) 0.8670(4) 0.5883(3) 0.0273(10) Uani 1 1 d U A .
C30 C 0.6116(5) 0.8890(4) 0.5402(3) 0.0335(11) Uani 1 1 d U . .
C31 C 0.5667(6) 0.8875(5) 0.4651(3) 0.0401(13) Uani 1 1 d U A .
H31 H 0.6250 0.9013 0.4306 0.048 Uiso 1 1 calc R . .
C32 C 0.4401(6) 0.8662(5) 0.4429(3) 0.0394(13) Uani 1 1 d U . .
H32 H 0.4088 0.8642 0.3927 0.047 Uiso 1 1 calc R A .
C33 C 0.3563(6) 0.8474(5) 0.4943(3) 0.0343(12) Uani 1 1 d U A .
H33 H 0.2680 0.8335 0.4780 0.041 Uiso 1 1 calc R . .
C34 C 0.4056(7) 0.5817(6) 0.8802(4) 0.0483(15) Uani 1 1 d U . .
H34 H 0.3241 0.5883 0.8544 0.058 Uiso 1 1 calc R . .
Cl1 Cl 0.4709(2) 0.69879(16) 0.94844(10) 0.0659(5) Uani 1 1 d U . .
Cl2 Cl 0.5092(3) 0.57166(19) 0.81492(14) 0.0847(7) Uani 1 1 d U . .
Cl3 Cl 0.3723(2) 0.46743(18) 0.92095(13) 0.0760(6) Uani 1 1 d U . .
C35 C 0.6115(7) 0.1887(6) 0.8238(4) 0.0565(17) Uani 1 1 d U . .
H35 H 0.5286 0.1444 0.7946 0.068 Uiso 1 1 calc R . .
Cl4 Cl 0.6002(3) 0.32118(19) 0.84939(15) 0.0829(7) Uani 1 1 d U . .
Cl5 Cl 0.7309(3) 0.1820(2) 0.76867(14) 0.0823(6) Uani 1 1 d U . .
Cl6 Cl 0.63725(18) 0.13582(13) 0.90452(8) 0.0805(6) Uani 1 1 d U . .
C36 C 0.19015(18) 0.03225(13) 0.88954(8) 0.086(5) Uani 0.424(3) 1 d PRU B 1
H36A H 0.1797 0.0028 0.8299 0.104 Uiso 0.424(3) 1 d PR B 1
Cl7 Cl 0.26378(18) -0.05262(13) 0.93471(8) 0.137(4) Uani 0.424(3) 1 d PRU B 1
Cl8 Cl 0.03582(18) 0.02582(13) 0.91396(8) 0.122(4) Uani 0.424(3) 1 d PRU B 1
Cl9 Cl 0.28634(18) 0.16732(13) 0.90850(8) 0.079(4) Uani 0.424(3) 1 d PRU B 1
C36A C 0.18601(18) 0.04296(13) 0.89222(8) 0.062(5) Uani 0.386(8) 1 d PRU C 2
H36B H 0.1913 -0.0016 0.8377 0.074 Uiso 0.386(8) 1 d PR C 2
Cl7A Cl 0.22456(18) -0.03224(13) 0.95947(8) 0.096(3) Uani 0.386(8) 1 d PRU C 2
Cl8A Cl 0.02833(18) 0.05607(13) 0.89263(8) 0.059(2) Uani 0.386(8) 1 d PRU C 2
Cl9A Cl 0.29726(18) 0.17120(13) 0.90545(8) 0.059(3) Uani 0.386(8) 1 d PRU C 2
C36B C 0.17816(18) 0.04432(13) 0.89149(8) 0.077(9) Uani 0.189(7) 1 d PRU D 3
H36 H 0.1894 -0.0074 0.8412 0.093 Uiso 0.189(7) 1 d PR D 3
Cl7B Cl 0.16781(18) -0.03246(13) 0.96330(8) 0.088(5) Uani 0.189(7) 1 d PRU D 3
Cl8B Cl 0.03658(18) 0.08503(13) 0.87286(8) 0.090(5) Uani 0.189(7) 1 d PRU D 3
Cl9B Cl 0.31339(18) 0.15719(13) 0.91295(8) 0.064(4) Uani 0.189(7) 1 d PRU D 3

loop_
_atom_site_aniso_label
_atom_site_aniso_U_11
_atom_site_aniso_U_22
_atom_site_aniso_U_33
_atom_site_aniso_U_23
_atom_site_aniso_U_13
_atom_site_aniso_U_12
Eu1 0.02150(17) 0.03294(18) 0.03159(17) 0.01240(12) 0.00974(11) 0.01226(12)
S1 0.0266(7) 0.0353(7) 0.0561(8) 0.0017(6) 0.0033(6) 0.0105(5)
S2 0.0565(10) 0.0428(8) 0.0567(9) 0.0057(7) -0.0034(8) 0.0290(7)
N1 0.038(3) 0.039(3) 0.055(3) 0.007(2) 0.008(2) 0.019(2)
C1 0.032(3) 0.030(3) 0.052(3) 0.008(2) 0.006(2) 0.009(2)
C2 0.049(4) 0.058(4) 0.057(4) 0.002(3) 0.001(3) 0.028(3)
C3 0.065(5) 0.076(5) 0.068(5) 0.015(4) 0.006(4) 0.029(4)
C4 0.077(6) 0.116(8) 0.072(5) 0.015(5) 0.024(4) 0.043(6)
C5 0.068(5) 0.104(7) 0.088(6) 0.034(5) 0.030(4) 0.056(5)
C6 0.047(4) 0.048(4) 0.065(4) 0.005(3) 0.009(3) 0.030(3)
C7 0.082(7) 0.053(4) 0.136(9) -0.003(5) -0.007(6) 0.037(4)
S3 0.0599(12) 0.0940(15) 0.0614(14) 0.0555(12) 0.0504(10) 0.0638(11)
S4 0.0397(16) 0.084(2) 0.0568(18) 0.0464(15) 0.0235(13) 0.0342(16)
N2 0.023(3) 0.055(3) 0.043(3) 0.025(3) 0.012(2) 0.012(3)
C8 0.028(5) 0.018(5) 0.025(5) 0.002(4) 0.004(4) 0.005(4)
C9 0.034(4) 0.066(6) 0.049(4) 0.030(4) 0.017(3) 0.022(4)
C10 0.047(6) 0.072(8) 0.070(6) 0.031(6) 0.035(5) 0.021(6)
C11 0.053(5) 0.075(6) 0.041(4) 0.024(4) 0.022(4) 0.010(4)
C12 0.056(5) 0.076(6) 0.052(5) 0.033(4) 0.021(4) 0.015(4)
C13 0.039(5) 0.068(6) 0.058(4) 0.041(4) 0.019(4) 0.021(5)
C14 0.091(8) 0.073(6) 0.060(5) 0.036(5) 0.016(5) 0.039(6)
S3A 0.0599(12) 0.0940(15) 0.0614(14) 0.0555(12) 0.0504(10) 0.0638(11)
S4A 0.0397(16) 0.084(2) 0.0568(18) 0.0464(15) 0.0235(13) 0.0342(16)
N2A 0.023(3) 0.055(3) 0.043(3) 0.025(3) 0.012(2) 0.012(3)
C8A 0.035(6) 0.026(8) 0.030(6) 0.003(5) 0.003(4) 0.005(5)
C9A 0.034(4) 0.066(6) 0.049(4) 0.030(4) 0.017(3) 0.022(4)
C10A 0.047(6) 0.072(8) 0.070(6) 0.031(6) 0.035(5) 0.021(6)
C11A 0.053(5) 0.075(6) 0.041(4) 0.024(4) 0.022(4) 0.010(4)
C12A 0.056(5) 0.076(6) 0.052(5) 0.033(4) 0.021(4) 0.015(4)
C13A 0.039(5) 0.068(6) 0.058(4) 0.041(4) 0.019(4) 0.021(5)
C14A 0.091(8) 0.073(6) 0.060(5) 0.036(5) 0.016(5) 0.039(6)
S5 0.0228(6) 0.0318(6) 0.0298(6) 0.0075(5) 0.0040(5) 0.0091(5)
S6 0.0314(7) 0.0389(7) 0.0360(6) 0.0042(5) -0.0036(5) 0.0141(5)
N3 0.037(3) 0.043(3) 0.042(3) 0.000(2) -0.001(2) 0.019(2)
C15 0.026(3) 0.036(3) 0.033(3) 0.008(2) 0.008(2) 0.013(2)
C16 0.046(4) 0.044(3) 0.052(3) 0.006(3) -0.006(3) 0.024(3)
C17 0.048(4) 0.063(4) 0.076(5) -0.004(4) -0.007(3) 0.028(3)
C18 0.059(5) 0.070(5) 0.096(6) -0.013(4) -0.005(4) 0.034(4)
C19 0.062(5) 0.075(5) 0.076(5) -0.029(4) -0.016(4) 0.032(4)
C20 0.048(4) 0.046(3) 0.061(4) -0.011(3) -0.012(3) 0.019(3)
C21 0.081(6) 0.056(5) 0.093(7) 0.002(4) -0.005(5) -0.005(4)
N4 0.035(2) 0.037(2) 0.031(2) 0.0110(18) 0.0086(17) 0.0177(18)
N5 0.026(2) 0.035(2) 0.029(2) 0.0090(17) 0.0079(16) 0.0127(17)
C22 0.043(3) 0.050(3) 0.033(3) 0.008(2) 0.004(2) 0.026(3)
C23 0.049(4) 0.051(4) 0.037(3) 0.005(3) -0.005(3) 0.025(3)
C24 0.039(3) 0.038(3) 0.050(3) 0.003(3) -0.009(2) 0.018(3)
C25 0.027(3) 0.028(3) 0.049(3) 0.008(2) 0.003(2) 0.012(2)
C26 0.024(2) 0.027(2) 0.036(2) 0.006(2) 0.0038(19) 0.012(2)
C27 0.021(3) 0.037(3) 0.068(4) 0.013(3) 0.006(2) 0.008(2)
C28 0.031(3) 0.036(3) 0.068(4) 0.016(3) 0.027(3) 0.015(2)
C29 0.024(2) 0.026(2) 0.035(2) 0.009(2) 0.0081(19) 0.0105(19)
C30 0.033(3) 0.029(3) 0.045(3) 0.014(2) 0.015(2) 0.012(2)
C31 0.045(3) 0.041(3) 0.044(3) 0.016(3) 0.028(3) 0.016(3)
C32 0.051(3) 0.040(3) 0.032(3) 0.011(2) 0.013(2) 0.017(3)
C33 0.034(3) 0.040(3) 0.031(2) 0.008(2) 0.004(2) 0.013(2)
C34 0.052(4) 0.053(4) 0.043(3) 0.008(3) 0.001(3) 0.022(3)
Cl1 0.0891(14) 0.0635(11) 0.0447(8) -0.0015(8) 0.0038(9) 0.0291(10)
Cl2 0.0949(17) 0.0664(12) 0.0892(15) -0.0090(11) 0.0490(13) 0.0157(11)
Cl3 0.0837(14) 0.0673(12) 0.0725(12) 0.0251(10) -0.0038(10) 0.0091(10)
C35 0.051(4) 0.054(4) 0.062(4) 0.005(3) 0.002(3) 0.016(3)
Cl4 0.0978(17) 0.0674(13) 0.1021(17) 0.0223(12) 0.0367(14) 0.0438(12)
Cl5 0.0900(16) 0.0853(15) 0.0859(15) 0.0147(12) 0.0363(13) 0.0420(13)
Cl6 0.1143(19) 0.0812(14) 0.0586(11) 0.0134(10) 0.0129(11) 0.0489(14)
C36 0.109(13) 0.080(11) 0.059(14) 0.005(11) 0.040(13) 0.000(10)
Cl7 0.146(8) 0.158(8) 0.095(5) 0.081(6) -0.002(6) -0.014(6)
Cl8 0.114(6) 0.133(7) 0.082(5) -0.018(5) 0.049(4) -0.026(5)
Cl9 0.076(6) 0.088(7) 0.056(7) -0.008(5) 0.027(5) -0.003(5)
C36A 0.052(9) 0.077(12) 0.048(13) 0.006(10) -0.001(12) 0.008(9)
Cl7A 0.066(5) 0.132(7) 0.094(6) 0.067(5) 0.015(4) 0.002(4)
Cl8A 0.045(3) 0.073(4) 0.051(3) 0.006(3) 0.025(2) -0.003(2)
Cl9A 0.047(4) 0.064(5) 0.059(6) 0.002(5) -0.014(4) 0.016(4)
C36B 0.081(14) 0.076(19) 0.060(19) 0.014(14) -0.01(2) -0.001(10)
Cl7B 0.116(14) 0.080(8) 0.064(7) 0.017(6) 0.037(7) 0.007(7)
Cl8B 0.061(6) 0.070(8) 0.135(14) 0.026(8) 0.046(7) -0.004(6)
Cl9B 0.064(7) 0.075(9) 0.038(7) -0.007(6) -0.005(6) 0.006(6)

loop_
_atom_type_symbol
_atom_type_description
_atom_type_scat_dispersion_real
_atom_type_scat_dispersion_imag
_atom_type_scat_source
C C 0.0181 0.0091 'International Tables Vol C Tables 4.2.6.8 and 6.1.1.4'
H H 0.0000 0.0000 'International Tables Vol C Tables 4.2.6.8 and 6.1.1.4'
N N 0.0311 0.0180 'International Tables Vol C Tables 4.2.6.8 and 6.1.1.4'
S S 0.3331 0.5567 'International Tables Vol C Tables 4.2.6.8 and 6.1.1.4'
Eu Eu -8.9294 11.1857 'International Tables Vol C Tables 4.2.6.8 and 6.1.1.4'
Cl Cl 0.3639 0.7018 'International Tables Vol C Tables 4.2.6.8 and 6.1.1.4'

loop_
_geom_angle_atom_site_label_1
_geom_angle_atom_site_label_2
_geom_angle_atom_site_label_3
_geom_angle
_geom_angle_publ_flag
N5 Eu1 N4 64.28(14) yes
N5 Eu1 S3A 159.20(14) yes
N4 Eu1 S3A 128.66(15) yes
N5 Eu1 S1 83.17(10) yes
N4 Eu1 S1 134.43(11) yes
S3A Eu1 S1 92.73(11) yes
N5 Eu1 S2 75.24(11) yes
N4 Eu1 S2 77.47(11) yes
S3A Eu1 S2 121.02(10) yes
S1 Eu1 S2 63.35(4) yes
N5 Eu1 S4A 139.97(12) yes
N4 Eu1 S4A 85.83(12) yes
S3A Eu1 S4A 60.83(10) yes
S1 Eu1 S4A 102.62(10) yes
S2 Eu1 S4A 72.58(9) yes
N5 Eu1 S6 82.35(11) yes
N4 Eu1 S6 72.01(11) yes
S3A Eu1 S6 86.90(9) yes
S1 Eu1 S6 136.78(4) yes
S2 Eu1 S6 147.79(5) yes
S4A Eu1 S6 114.46(9) yes
N5 Eu1 S4 138.77(12) yes
N4 Eu1 S4 76.30(12) yes
S3A Eu1 S4 60.20(13) yes
S1 Eu1 S4 119.89(10) yes
S2 Eu1 S4 85.25(10) yes
S4A Eu1 S4 17.63(10) yes
S6 Eu1 S4 97.16(10) yes
N5 Eu1 S5 82.42(10) yes
N4 Eu1 S5 125.91(10) yes
S3A Eu1 S5 76.80(10) yes
S1 Eu1 S5 76.01(4) yes
S2 Eu1 S5 135.25(4) yes
S4A Eu1 S5 137.58(7) yes
S6 Eu1 S5 61.84(4) yes
S4 Eu1 S5 133.58(8) yes
N5 Eu1 S3 158.08(15) yes
N4 Eu1 S3 127.41(16) yes
S3A Eu1 S3 2.3(2) yes
S1 Eu1 S3 94.58(14) yes
S2 Eu1 S3 123.19(12) yes
S4A Eu1 S3 61.84(14) yes
S6 Eu1 S3 84.56(13) yes
S4 Eu1 S3 60.42(13) yes
S5 Eu1 S3 75.90(11) yes
N5 Eu1 C1 70.41(14) yes
N4 Eu1 C1 103.39(14) yes
S3A Eu1 C1 115.48(14) yes
S1 Eu1 C1 32.49(10) yes
S2 Eu1 C1 32.21(10) yes
S4A Eu1 C1 93.25(14) yes
S6 Eu1 C1 151.02(11) yes
S4 Eu1 C1 109.72(14) yes
S5 Eu1 C1 103.69(11) yes
S3 Eu1 C1 117.76(17) yes
C1 S1 Eu1 87.18(19) ?
C1 S2 Eu1 86.52(19) ?
C1 N1 C2 122.9(5) ?
C1 N1 C6 121.5(5) ?
C2 N1 C6 115.4(5) ?
N1 C1 S2 121.4(4) ?
N1 C1 S1 120.7(4) ?
S2 C1 S1 117.9(3) ?
N1 C1 Eu1 159.6(4) ?
S2 C1 Eu1 61.27(17) ?
S1 C1 Eu1 60.33(17) ?
N1 C2 C3 112.0(6) ?
N1 C2 H2B 109.2 ?
C3 C2 H2B 109.2 ?
N1 C2 H2A 109.2 ?
C3 C2 H2A 109.2 ?
H2B C2 H2A 107.9 ?
C2 C3 C4 110.7(7) ?
C2 C3 H3B 109.5 ?
C4 C3 H3B 109.5 ?
C2 C3 H3A 109.5 ?
C4 C3 H3A 109.5 ?
H3B C3 H3A 108.1 ?
C3 C4 C5 109.8(7) ?
C3 C4 H4B 109.7 ?
C5 C4 H4B 109.7 ?
C3 C4 H4A 109.7 ?
C5 C4 H4A 109.7 ?
H4B C4 H4A 108.2 ?
C6 C5 C4 110.8(8) ?
C6 C5 H5A 109.5 ?
C4 C5 H5A 109.5 ?
C6 C5 H5B 109.5 ?
C4 C5 H5B 109.5 ?
H5A C5 H5B 108.1 ?
N1 C6 C5 108.3(6) ?
N1 C6 C7 109.8(6) ?
C5 C6 C7 113.2(8) ?
N1 C6 H6 108.5 ?
C5 C6 H6 108.5 ?
C7 C6 H6 108.5 ?
C6 C7 H7C 109.5 ?
C6 C7 H7B 109.5 ?
H7C C7 H7B 109.5 ?
C6 C7 H7A 109.5 ?
H7C C7 H7A 109.5 ?
H7B C7 H7A 109.5 ?
C8 S3 Eu1 88.5(4) ?
C8 S4 Eu1 92.8(4) ?
C8 N2 C9 125.7(9) ?
C8 N2 C13 114.6(9) ?
C9 N2 C13 119.0(9) ?
N2 C8 S4 123.5(8) ?
N2 C8 S3 117.9(7) ?
S4 C8 S3 117.6(6) ?
N2 C9 C10 110.4(11) ?
N2 C9 H9A 109.6 ?
C10 C9 H9A 109.6 ?
N2 C9 H9B 109.6 ?
C10 C9 H9B 109.6 ?
H9A C9 H9B 108.1 ?
C9 C10 C11 109.9(11) ?
C9 C10 H10A 109.7 ?
C11 C10 H10A 109.7 ?
C9 C10 H10B 109.7 ?
C11 C10 H10B 109.7 ?
H10A C10 H10B 108.2 ?
C12 C11 C10 105.9(10) ?
C12 C11 H11B 110.6 ?
C10 C11 H11B 110.6 ?
C12 C11 H11A 110.6 ?
C10 C11 H11A 110.6 ?
H11B C11 H11A 108.7 ?
C11 C12 C13 114.7(11) ?
C11 C12 H12A 108.6 ?
C13 C12 H12A 108.6 ?
C11 C12 H12B 108.6 ?
C13 C12 H12B 108.6 ?
H12A C12 H12B 107.6 ?
N2 C13 C12 110.7(10) ?
N2 C13 C14 106.0(11) ?
C12 C13 C14 114.5(10) ?
N2 C13 H13 108.5 ?
C12 C13 H13 108.5 ?
C14 C13 H13 108.5 ?
C8A S3A Eu1 93.39(9) ?
C8A S4A Eu1 91.80(17) ?
C8A N2A C9A 123.1(6) ?
C8A N2A C13A 123.1(6) ?
C9A N2A C13A 112.5(8) ?
N2A C8A S4A 119.18(7) ?
N2A C8A S3A 125.81(6) ?
S4A C8A S3A 113.48(14) ?
C10A C9A N2A 122.6(11) ?
C10A C9A H9AB 106.7 ?
N2A C9A H9AB 106.7 ?
C10A C9A H9AA 106.7 ?
N2A C9A H9AA 106.7 ?
H9AB C9A H9AA 106.6 ?
C9A C10A C11A 115.4(11) ?
C9A C10A H10C 108.4 ?
C11A C10A H10C 108.4 ?
C9A C10A H10D 108.4 ?
C11A C10A H10D 108.4 ?
H10C C10A H10D 107.5 ?
C10A C11A C12A 112.3(10) ?
C10A C11A H11C 109.2 ?
C12A C11A H11C 109.2 ?
C10A C11A H11D 109.2 ?
C12A C11A H11D 109.2 ?
H11C C11A H11D 107.9 ?
C11A C12A C13A 113.6(12) ?
C11A C12A H12C 108.8 ?
C13A C12A H12C 108.8 ?
C11A C12A H12D 108.8 ?
C13A C12A H12D 108.8 ?
H12C C12A H12D 107.7 ?
N2A C13A C14A 109.1(12) ?
N2A C13A C12A 108.8(9) ?
C14A C13A C12A 111.7(12) ?
N2A C13A H13A 109.1 ?
C14A C13A H13A 109.1 ?
C12A C13A H13A 109.1 ?
C13A C14A H14D 109.5 ?
C13A C14A H14E 109.5 ?
H14D C14A H14E 109.5 ?
C13A C14A H14F 109.5 ?
H14D C14A H14F 109.5 ?
H14E C14A H14F 109.5 ?
C15 S5 Eu1 90.20(19) ?
C15 S6 Eu1 90.40(19) ?
C15 N3 C20 123.1(5) ?
C15 N3 C16 122.9(5) ?
C20 N3 C16 114.0(5) ?
N3 C15 S5 121.5(4) ?
N3 C15 S6 121.8(4) ?
S5 C15 S6 116.6(3) ?
C17 C16 N3 111.7(6) ?
C17 C16 H16B 109.3 ?
N3 C16 H16B 109.3 ?
C17 C16 H16A 109.3 ?
N3 C16 H16A 109.3 ?
H16B C16 H16A 107.9 ?
C16 C17 C18 111.6(7) ?
C16 C17 H17A 109.3 ?
C18 C17 H17A 109.3 ?
C16 C17 H17B 109.3 ?
C18 C17 H17B 109.3 ?
H17A C17 H17B 108.0 ?
C19 C18 C17 107.8(7) ?
C19 C18 H18A 110.1 ?
C17 C18 H18A 110.1 ?
C19 C18 H18B 110.1 ?
C17 C18 H18B 110.1 ?
H18A C18 H18B 108.5 ?
C20 C19 C18 112.9(8) ?
C20 C19 H19B 109.0 ?
C18 C19 H19B 109.0 ?
C20 C19 H19A 109.0 ?
C18 C19 H19A 109.0 ?
H19B C19 H19A 107.8 ?
N3 C20 C19 109.1(6) ?
N3 C20 C21 110.0(7) ?
C19 C20 C21 112.9(8) ?
N3 C20 H20 108.2 ?
C19 C20 H20 108.2 ?
C21 C20 H20 108.2 ?
C20 C21 H21A 109.5 ?
C20 C21 H21C 109.5 ?
H21A C21 H21C 109.5 ?
C20 C21 H21B 109.5 ?
H21A C21 H21B 109.5 ?
H21C C21 H21B 109.5 ?
C22 N4 C26 117.4(5) ?
C22 N4 Eu1 123.5(4) ?
C26 N4 Eu1 119.1(3) ?
C33 N5 C29 117.8(5) ?
C33 N5 Eu1 122.3(4) ?
C29 N5 Eu1 119.6(3) ?
N4 C22 C23 123.5(6) ?
N4 C22 H22 118.2 ?
C23 C22 H22 118.2 ?
C24 C23 C22 119.5(6) ?
C24 C23 H23 120.3 ?
C22 C23 H23 120.3 ?
C23 C24 C25 119.5(6) ?
C23 C24 H24 120.2 ?
C25 C24 H24 120.2 ?
C24 C25 C27 122.7(5) ?
C24 C25 C26 117.4(6) ?
C27 C25 C26 119.9(5) ?
N4 C26 C25 122.6(5) ?
N4 C26 C29 118.7(5) ?
C25 C26 C29 118.8(5) ?
C28 C27 C25 121.3(5) ?
C28 C27 H27 119.4 ?
C25 C27 H27 119.4 ?
C27 C28 C30 120.4(5) ?
C27 C28 H28 119.8 ?
C30 C28 H28 119.8 ?
N5 C29 C30 122.3(5) ?
N5 C29 C26 118.1(5) ?
C30 C29 C26 119.6(5) ?
C29 C30 C31 117.6(5) ?
C29 C30 C28 120.1(5) ?
C31 C30 C28 122.3(5) ?
C32 C31 C30 119.5(5) ?
C32 C31 H31 120.3 ?
C30 C31 H31 120.3 ?
C31 C32 C33 119.4(5) ?
C31 C32 H32 120.3 ?
C33 C32 H32 120.3 ?
N5 C33 C32 123.4(5) ?
N5 C33 H33 118.3 ?
C32 C33 H33 118.3 ?
Cl2 C34 Cl3 111.6(4) ?
Cl2 C34 Cl1 109.6(4) ?
Cl3 C34 Cl1 110.5(4) ?
Cl2 C34 H34 108.3 ?
Cl3 C34 H34 108.3 ?
Cl1 C34 H34 108.3 ?
Cl5 C35 Cl4 111.6(5) ?
Cl5 C35 Cl6 111.2(4) ?
Cl4 C35 Cl6 109.1(4) ?
Cl5 C35 H35 108.3 ?
Cl4 C35 H35 108.3 ?
Cl6 C35 H35 108.3 ?
Cl8 C36 Cl9 111.2 ?
Cl8 C36 Cl7 111.2 ?
Cl9 C36 Cl7 111.2 ?
Cl8 C36 H36A 107.7 ?
Cl9 C36 H36A 107.7 ?
Cl7 C36 H36A 107.7 ?
Cl8 C36 H36B 114.6 ?
Cl9 C36 H36B 110.0 ?
Cl7 C36 H36B 98.1 ?
H36A C36 H36B 9.9 ?
Cl8 C36 H36 113.4 ?
Cl9 C36 H36 115.3 ?
Cl7 C36 H36 93.4 ?
H36A C36 H36 14.4 ?
H36B C36 H36 5.9 ?
Cl9A C36A Cl8A 111.2 ?
Cl9A C36A Cl7A 111.2 ?
Cl8A C36A Cl7A 111.2 ?
Cl9A C36A H36A 106.6 ?
Cl8A C36A H36A 99.7 ?
Cl7A C36A H36A 116.4 ?
Cl9A C36A H36B 107.7 ?
Cl8A C36A H36B 107.7 ?
Cl7A C36A H36B 107.7 ?
H36A C36A H36B 9.7 ?
Cl9A C36A H36 112.2 ?
Cl8A C36A H36 108.1 ?
Cl7A C36A H36 102.7 ?
H36A C36A H36 13.8 ?
H36B C36A H36 5.5 ?
Cl9B C36B Cl8B 111.2 ?
Cl9B C36B Cl7B 111.2 ?
Cl8B C36B Cl7B 111.2 ?
Cl9B C36B H36A 105.8 ?
Cl8B C36B H36A 96.3 ?
Cl7B C36B H36A 120.3 ?
Cl9B C36B H36B 104.3 ?
Cl8B C36B H36B 105.6 ?
Cl7B C36B H36B 113.0 ?
H36A C36B H36B 9.8 ?
Cl9B C36B H36 107.7 ?
Cl8B C36B H36 107.7 ?
Cl7B C36B H36 107.7 ?
H36A C36B H36 13.9 ?
H36B C36B H36 5.4 ?

loop_
_geom_bond_atom_site_label_1
_geom_bond_atom_site_label_2
_geom_bond_distance
_geom_bond_publ_flag
Eu1 N5 2.568(4) yes
Eu1 N4 2.576(5) yes
Eu1 S3A 2.783(5) yes
Eu1 S1 2.8038(15) yes
Eu1 S2 2.8315(16) yes
Eu1 S4A 2.835(3) yes
Eu1 S6 2.8585(14) yes
Eu1 S4 2.866(3) yes
Eu1 S5 2.8670(13) yes
Eu1 S3 2.978(6) yes
Eu1 C1 3.223(6) yes
S1 C1 1.733(6) ?
S2 C1 1.721(6) ?
N1 C1 1.333(7) ?
N1 C2 1.474(8) ?
N1 C6 1.484(7) ?
C2 C3 1.475(10) ?
C2 H2B 0.9900 ?
C2 H2A 0.9900 ?
C3 C4 1.529(11) ?
C3 H3B 0.9900 ?
C3 H3A 0.9900 ?
C4 C5 1.543(12) ?
C4 H4B 0.9900 ?
C4 H4A 0.9900 ?
C5 C6 1.525(11) ?
C5 H5A 0.9900 ?
C5 H5B 0.9900 ?
C6 C7 1.545(10) ?
C6 H6 1.0000 ?
C7 H7C 0.9800 ?
C7 H7B 0.9800 ?
C7 H7A 0.9800 ?
S3 C8 1.732(10) ?
S4 C8 1.708(10) ?
N2 C8 1.368(11) ?
N2 C9 1.427(12) ?
N2 C13 1.505(12) ?
C9 C10 1.511(14) ?
C9 H9A 0.9900 ?
C9 H9B 0.9900 ?
C10 C11 1.540(15) ?
C10 H10A 0.9900 ?
C10 H10B 0.9900 ?
C11 C12 1.508(15) ?
C11 H11B 0.9900 ?
C11 H11A 0.9900 ?
C12 C13 1.526(15) ?
C12 H12A 0.9900 ?
C12 H12B 0.9900 ?
C13 C14 1.559(15) ?
C13 H13 1.0000 ?
C14 H14B 0.9800 ?
C14 H14C 0.9800 ?
C14 H14A 0.9800 ?
S3A C8A 1.7050(12) ?
S4A C8A 1.6966(19) ?
N2A C8A 1.332(3) ?
N2A C9A 1.486(11) ?
N2A C13A 1.487(11) ?
C9A C10A 1.441(11) ?
C9A H9AB 0.9900 ?
C9A H9AA 0.9900 ?
C10A C11A 1.516(14) ?
C10A H10C 0.9900 ?
C10A H10D 0.9900 ?
C11A C12A 1.528(15) ?
C11A H11C 0.9900 ?
C11A H11D 0.9900 ?
C12A C13A 1.551(14) ?
C12A H12C 0.9900 ?
C12A H12D 0.9900 ?
C13A C14A 1.531(16) ?
C13A H13A 1.0000 ?
C14A H14D 0.9800 ?
C14A H14E 0.9800 ?
C14A H14F 0.9800 ?
S5 C15 1.726(6) ?
S6 C15 1.731(5) ?
N3 C15 1.334(7) ?
N3 C20 1.476(8) ?
N3 C16 1.478(8) ?
C16 C17 1.474(11) ?
C16 H16B 0.9900 ?
C16 H16A 0.9900 ?
C17 C18 1.530(11) ?
C17 H17A 0.9900 ?
C17 H17B 0.9900 ?
C18 C19 1.526(12) ?
C18 H18A 0.9900 ?
C18 H18B 0.9900 ?
C19 C20 1.503(11) ?
C19 H19B 0.9900 ?
C19 H19A 0.9900 ?
C20 C21 1.524(13) ?
C20 H20 1.0000 ?
C21 H21A 0.9800 ?
C21 H21C 0.9800 ?
C21 H21B 0.9800 ?
N4 C22 1.330(7) ?
N4 C26 1.367(7) ?
N5 C33 1.334(7) ?
N5 C29 1.366(7) ?
C22 C23 1.401(9) ?
C22 H22 0.9500 ?
C23 C24 1.364(10) ?
C23 H23 0.9500 ?
C24 C25 1.404(9) ?
C24 H24 0.9500 ?
C25 C27 1.422(9) ?
C25 C26 1.423(7) ?
C26 C29 1.436(7) ?
C27 C28 1.349(10) ?
C27 H27 0.9500 ?
C28 C30 1.437(9) ?
C28 H28 0.9500 ?
C29 C30 1.403(8) ?
C30 C31 1.419(9) ?
C31 C32 1.355(9) ?
C31 H31 0.9500 ?
C32 C33 1.389(8) ?
C32 H32 0.9500 ?
C33 H33 0.9500 ?
C34 Cl2 1.741(8) ?
C34 Cl3 1.746(7) ?
C34 Cl1 1.762(7) ?
C34 H34 1.0000 ?
C35 Cl5 1.741(9) ?
C35 Cl4 1.749(8) ?
C35 Cl6 1.761(8) ?
C35 H35 1.0000 ?
C36 Cl8 1.7761 ?
C36 Cl9 1.7762 ?
C36 Cl7 1.7762 ?
C36 H36A 1.0906 ?
C36 H36B 0.9882 ?
C36 H36 0.9536 ?
C36A Cl9A 1.7761 ?
C36A Cl8A 1.7762 ?
C36A Cl7A 1.7763 ?
C36A H36A 1.1722 ?
C36A H36B 1.0906 ?
C36A H36 1.0659 ?
C36B Cl9B 1.7762 ?
C36B Cl8B 1.7762 ?
C36B Cl7B 1.7762 ?
C36B H36A 1.1808 ?
C36B H36B 1.1131 ?
C36B H36 1.0905 ?

loop_
_geom_torsion_atom_site_label_1
_geom_torsion_atom_site_label_2
_geom_torsion_atom_site_label_3
_geom_torsion_atom_site_label_4
_geom_torsion
N5 Eu1 S1 C1 63.9(2)
N4 Eu1 S1 C1 20.7(3)
S3A Eu1 S1 C1 -136.6(2)
S2 Eu1 S1 C1 -13.0(2)
S4A Eu1 S1 C1 -75.9(2)
S6 Eu1 S1 C1 135.0(2)
S4 Eu1 S1 C1 -79.7(2)
S5 Eu1 S1 C1 147.7(2)
S3 Eu1 S1 C1 -138.1(2)
N5 Eu1 S2 C1 -76.6(2)
N4 Eu1 S2 C1 -142.9(2)
S3A Eu1 S2 C1 89.3(2)
S1 Eu1 S2 C1 13.1(2)
S4A Eu1 S2 C1 127.6(2)
S6 Eu1 S2 C1 -124.0(2)
S4 Eu1 S2 C1 140.1(2)
S5 Eu1 S2 C1 -13.9(2)
S3 Eu1 S2 C1 90.3(3)
C2 N1 C1 S2 178.7(5)
C6 N1 C1 S2 -6.1(8)
C2 N1 C1 S1 -3.0(8)
C6 N1 C1 S1 172.2(5)
C2 N1 C1 Eu1 -89.8(12)
C6 N1 C1 Eu1 85.5(12)
Eu1 S2 C1 N1 156.6(5)
Eu1 S2 C1 S1 -21.8(3)
Eu1 S1 C1 N1 -156.4(5)
Eu1 S1 C1 S2 22.0(3)
N5 Eu1 C1 N1 -10.1(11)
N4 Eu1 C1 N1 -66.2(11)
S3A Eu1 C1 N1 148.2(11)
S1 Eu1 C1 N1 98.8(12)
S2 Eu1 C1 N1 -103.4(12)
S4A Eu1 C1 N1 -152.7(11)
S6 Eu1 C1 N1 10.8(13)
S4 Eu1 C1 N1 -146.2(11)
S5 Eu1 C1 N1 66.5(11)
S3 Eu1 C1 N1 147.6(11)
N5 Eu1 C1 S2 93.3(2)
N4 Eu1 C1 S2 37.2(2)
S3A Eu1 C1 S2 -108.3(2)
S1 Eu1 C1 S2 -157.8(3)
S4A Eu1 C1 S2 -49.2(2)
S6 Eu1 C1 S2 114.2(2)
S4 Eu1 C1 S2 -42.8(2)
S5 Eu1 C1 S2 169.96(16)
S3 Eu1 C1 S2 -109.0(2)
N5 Eu1 C1 S1 -108.9(2)
N4 Eu1 C1 S1 -164.97(19)
S3A Eu1 C1 S1 49.5(2)
S2 Eu1 C1 S1 157.8(3)
S4A Eu1 C1 S1 108.55(19)
S6 Eu1 C1 S1 -88.0(3)
S4 Eu1 C1 S1 115.01(18)
S5 Eu1 C1 S1 -32.2(2)
S3 Eu1 C1 S1 48.8(3)
C1 N1 C2 C3 120.2(7)
C6 N1 C2 C3 -55.3(8)
N1 C2 C3 C4 54.1(9)
C2 C3 C4 C5 -56.1(11)
C3 C4 C5 C6 57.7(11)
C1 N1 C6 C5 -120.7(7)
C2 N1 C6 C5 54.9(8)
C1 N1 C6 C7 115.2(8)
C2 N1 C6 C7 -69.2(9)
C4 C5 C6 N1 -55.5(9)
C4 C5 C6 C7 66.5(9)
N5 Eu1 S3 C8 -160.0(6)
N4 Eu1 S3 C8 -44.1(6)
S3A Eu1 S3 C8 79(5)
S1 Eu1 S3 C8 116.9(6)
S2 Eu1 S3 C8 56.0(6)
S4A Eu1 S3 C8 15.1(5)
S6 Eu1 S3 C8 -106.5(6)
S4 Eu1 S3 C8 -5.0(6)
S5 Eu1 S3 C8 -168.8(6)
C1 Eu1 S3 C8 93.0(6)
N5 Eu1 S4 C8 171.2(6)
N4 Eu1 S4 C8 154.1(6)
S3A Eu1 S4 C8 2.4(6)
S1 Eu1 S4 C8 -72.2(6)
S2 Eu1 S4 C8 -127.6(6)
S4A Eu1 S4 C8 -84.6(7)
S6 Eu1 S4 C8 84.7(6)
S5 Eu1 S4 C8 27.2(6)
S3 Eu1 S4 C8 5.1(6)
C1 Eu1 S4 C8 -106.3(6)
C9 N2 C8 S4 -173.9(12)
C13 N2 C8 S4 15.8(19)
C9 N2 C8 S3 -6(2)
C13 N2 C8 S3 -175.8(10)
Eu1 S4 C8 N2 159.7(13)
Eu1 S4 C8 S3 -8.7(10)
Eu1 S3 C8 N2 -160.7(12)
Eu1 S3 C8 S4 8.3(9)
C8 N2 C9 C10 -120.9(15)
C13 N2 C9 C10 48.9(17)
N2 C9 C10 C11 -60.0(16)
C9 C10 C11 C12 63.6(16)
C10 C11 C12 C13 -57.2(16)
C8 N2 C13 C12 130.2(13)
C9 N2 C13 C12 -40.7(17)
C8 N2 C13 C14 -105.1(13)
C9 N2 C13 C14 84.0(14)
C11 C12 C13 N2 45.1(17)
C11 C12 C13 C14 -74.7(15)
N5 Eu1 S3A C8A -174.9(4)
N4 Eu1 S3A C8A -52.14(15)
S1 Eu1 S3A C8A 107.20(4)
S2 Eu1 S3A C8A 46.88(10)
S4A Eu1 S3A C8A 4.26(6)
S6 Eu1 S3A C8A -116.08(4)
S4 Eu1 S3A C8A -16.01(10)
S5 Eu1 S3A C8A -177.86(5)
S3 Eu1 S3A C8A -111(5)
C1 Eu1 S3A C8A 83.07(13)
N5 Eu1 S4A C8A 175.25(19)
N4 Eu1 S4A C8A 135.02(12)
S3A Eu1 S4A C8A -4.28(5)
S1 Eu1 S4A C8A -90.32(7)
S2 Eu1 S4A C8A -146.82(8)
S6 Eu1 S4A C8A 66.94(7)
S4 Eu1 S4A C8A 78.7(4)
S5 Eu1 S4A C8A -7.35(13)
S3 Eu1 S4A C8A -1.9(2)
C1 Eu1 S4A C8A -121.78(12)
C9A N2A C8A S4A 166.9(7)
C13A N2A C8A S4A -27.2(7)
C9A N2A C8A S3A 1.9(7)
C13A N2A C8A S3A 167.9(7)
Eu1 S4A C8A N2A -160.04(10)
Eu1 S4A C8A S3A 6.66(9)
Eu1 S3A C8A N2A 158.87(10)
Eu1 S3A C8A S4A -6.79(9)
C8A N2A C9A C10A 127.3(12)
C13A N2A C9A C10A -40.0(17)
N2A C9A C10A C11A 31(2)
C9A C10A C11A C12A -34(2)
C10A C11A C12A C13A 49.7(17)
C8A N2A C13A C14A 121.3(11)
C9A N2A C13A C14A -71.5(13)
C8A N2A C13A C12A -116.7(9)
C9A N2A C13A C12A 50.6(14)
C11A C12A C13A N2A -58.5(15)
C11A C12A C13A C14A 61.9(15)
N5 Eu1 S5 C15 -91.0(2)
N4 Eu1 S5 C15 -40.6(2)
S3A Eu1 S5 C15 87.9(2)
S1 Eu1 S5 C15 -175.84(19)
S2 Eu1 S5 C15 -151.08(19)
S4A Eu1 S5 C15 90.7(2)
S6 Eu1 S5 C15 -5.67(18)
S4 Eu1 S5 C15 66.0(2)
S3 Eu1 S5 C15 85.7(2)
C1 Eu1 S5 C15 -158.7(2)
N5 Eu1 S6 C15 91.1(2)
N4 Eu1 S6 C15 156.5(2)
S3A Eu1 S6 C15 -71.0(2)
S1 Eu1 S6 C15 19.7(2)
S2 Eu1 S6 C15 137.1(2)
S4A Eu1 S6 C15 -126.9(2)
S4 Eu1 S6 C15 -130.5(2)
S5 Eu1 S6 C15 5.66(18)
S3 Eu1 S6 C15 -71.2(2)
C1 Eu1 S6 C15 71.3(3)
C20 N3 C15 S5 -178.5(5)
C16 N3 C15 S5 -0.6(9)
C20 N3 C15 S6 -1.1(9)
C16 N3 C15 S6 176.8(5)
Eu1 S5 C15 N3 -173.2(5)
Eu1 S5 C15 S6 9.3(3)
Eu1 S6 C15 N3 173.1(5)
Eu1 S6 C15 S5 -9.3(3)
C15 N3 C16 C17 126.7(7)
C20 N3 C16 C17 -55.3(8)
N3 C16 C17 C18 55.7(9)
C16 C17 C18 C19 -55.8(11)
C17 C18 C19 C20 56.7(11)
C15 N3 C20 C19 -128.0(7)
C16 N3 C20 C19 54.0(9)
C15 N3 C20 C21 107.7(8)
C16 N3 C20 C21 -70.3(8)
C18 C19 C20 N3 -55.8(10)
C18 C19 C20 C21 66.8(10)
N5 Eu1 N4 C22 176.7(5)
S3A Eu1 N4 C22 16.1(5)
S1 Eu1 N4 C22 -134.4(4)
S2 Eu1 N4 C22 -103.8(5)
S4A Eu1 N4 C22 -30.8(5)
S6 Eu1 N4 C22 86.6(5)
S4 Eu1 N4 C22 -15.7(4)
S5 Eu1 N4 C22 118.7(4)
S3 Eu1 N4 C22 18.6(5)
C1 Eu1 N4 C22 -123.1(5)
N5 Eu1 N4 C26 -3.3(4)
S3A Eu1 N4 C26 -164.0(3)
S1 Eu1 N4 C26 45.6(4)
S2 Eu1 N4 C26 76.2(4)
S4A Eu1 N4 C26 149.2(4)
S6 Eu1 N4 C26 -93.4(4)
S4 Eu1 N4 C26 164.3(4)
S5 Eu1 N4 C26 -61.4(4)
S3 Eu1 N4 C26 -161.4(3)
C1 Eu1 N4 C26 56.9(4)
N4 Eu1 N5 C33 178.2(5)
S3A Eu1 N5 C33 -48.6(6)
S1 Eu1 N5 C33 31.1(4)
S2 Eu1 N5 C33 95.2(4)
S4A Eu1 N5 C33 132.6(4)
S6 Eu1 N5 C33 -108.1(4)
S4 Eu1 N5 C33 159.7(4)
S5 Eu1 N5 C33 -45.6(4)
S3 Eu1 N5 C33 -54.2(7)
C1 Eu1 N5 C33 61.9(4)
N4 Eu1 N5 C29 4.6(4)
S3A Eu1 N5 C29 137.8(4)
S1 Eu1 N5 C29 -142.6(4)
S2 Eu1 N5 C29 -78.4(4)
S4A Eu1 N5 C29 -41.1(5)
S6 Eu1 N5 C29 78.3(4)
S4 Eu1 N5 C29 -13.9(5)
S5 Eu1 N5 C29 140.7(4)
S3 Eu1 N5 C29 132.1(5)
C1 Eu1 N5 C29 -111.8(4)
C26 N4 C22 C23 -0.5(9)
Eu1 N4 C22 C23 179.4(5)
N4 C22 C23 C24 -1.0(10)
C22 C23 C24 C25 1.6(9)
C23 C24 C25 C27 178.6(6)
C23 C24 C25 C26 -0.6(8)
C22 N4 C26 C25 1.5(8)
Eu1 N4 C26 C25 -178.5(4)
C22 N4 C26 C29 -178.0(5)
Eu1 N4 C26 C29 2.0(6)
C24 C25 C26 N4 -0.9(8)
C27 C25 C26 N4 179.8(5)
C24 C25 C26 C29 178.6(5)
C27 C25 C26 C29 -0.7(8)
C24 C25 C27 C28 -179.4(6)
C26 C25 C27 C28 -0.2(9)
C25 C27 C28 C30 0.3(9)
C33 N5 C29 C30 1.9(8)
Eu1 N5 C29 C30 175.8(4)
C33 N5 C29 C26 -179.5(5)
Eu1 N5 C29 C26 -5.6(6)
N4 C26 C29 N5 2.3(7)
C25 C26 C29 N5 -177.2(5)
N4 C26 C29 C30 -179.0(5)
C25 C26 C29 C30 1.5(7)
N5 C29 C30 C31 -1.9(8)
C26 C29 C30 C31 179.5(5)
N5 C29 C30 C28 177.2(5)
C26 C29 C30 C28 -1.4(8)
C27 C28 C30 C29 0.5(9)
C27 C28 C30 C31 179.6(6)
C29 C30 C31 C32 0.6(8)
C28 C30 C31 C32 -178.5(6)
C30 C31 C32 C33 0.7(9)
C29 N5 C33 C32 -0.5(8)
Eu1 N5 C33 C32 -174.3(4)
C31 C32 C33 N5 -0.8(9)
